data_2004048
loop_
_publ_author_name
'Egan, T. J.'
'Baldwin, D. A.'
'Denner, L.'
'Levendis, D. C.'
'Marques, H. M.'

_publ_section_title
;Guanidinium
 \b-<i>cis</i>-(Carbonato-<i>O</i>,<i>O</i>')(<i>N</i>,<i>N</i>'-ethylenediaminediacetato-<i>N</i>,<i>N</i>',<i>O</i>,<i>O</i>'')cobaltate(III)
;
_journal_issue 10
_journal_name_full 'Acta Crystallographica Section C'
_journal_page_first 1994
_journal_page_last 1997
_journal_paper_doi 10.1107/S010827019500463X
_journal_volume 51
_journal_year 1995
_chemical_formula_moiety 'C7 H10 Co N2 O7 , C H6 N3'
_chemical_formula_sum 'C8 H16 Co N5 O7'
_chemical_formula_weight 353.19
_space_group_IT_number 14
_symmetry_cell_setting monoclinic
_symmetry_space_group_name_Hall '-P 2ybc'
_symmetry_space_group_name_H-M 'P 1 21/c 1'
_cell_angle_alpha 90
_cell_angle_beta 99.04(2)
_cell_angle_gamma 90
_cell_formula_units_Z 4
_cell_length_a 11.631(3)
_cell_length_b 11.0660(10)
_cell_length_c 10.563(2)
_cell_measurement_reflns_used 25
_cell_measurement_temperature 293(2)
_cell_measurement_theta_max 18.7
_cell_measurement_theta_min 15.9
_cell_volume 1342.7(5)
_diffrn_measurement_device 'Nonius CAD-4'
_diffrn_measurement_method '\w/2\q scans'
_diffrn_radiation_type MoK\a
_diffrn_radiation_wavelength 0.71073
_diffrn_reflns_av_R_equivalents 0.0287
_diffrn_reflns_limit_h_max 16
_diffrn_reflns_limit_h_min 0
_diffrn_reflns_limit_k_max 15
_diffrn_reflns_limit_k_min 0
_diffrn_reflns_limit_l_max 14
_diffrn_reflns_limit_l_min -14
_diffrn_reflns_number 4089
_diffrn_reflns_theta_max 29.97
_diffrn_standards_decay_% 'random fluctuations'
_diffrn_standards_interval_time 60
_diffrn_standards_number 3
_exptl_absorpt_coefficient_mu 1.322
_exptl_absorpt_correction_T_max 0.9990
_exptl_absorpt_correction_T_min 0.8742
_exptl_absorpt_correction_type empirical
_exptl_crystal_colour purple
_exptl_crystal_density_diffrn 1.747
_exptl_crystal_density_meas 1.76
_exptl_crystal_description 'rectangular needle'
_exptl_crystal_size_max 0.56
_exptl_crystal_size_mid 0.06
_exptl_crystal_size_min 0.05
_refine_diff_density_max 0.510
_refine_diff_density_min -0.396
_refine_ls_extinction_method none
_refine_ls_goodness_of_fit_obs 0.906
_refine_ls_number_parameters 210
_refine_ls_number_reflns 3912
_refine_ls_R_factor_obs 0.0349
_refine_ls_shift/esd_max -0.002
_refine_ls_structure_factor_coef Fsqd
_refine_ls_weighting_details 'w = 1/[\s^2^(F~o~)+0.1P^2^] P = [(F~o~^2^+2F~c~^2^)/3]'
_refine_ls_weighting_scheme calc
_refine_ls_wR_factor_obs 0.0810
_reflns_number_observed 3912
_reflns_number_total 3912
_reflns_observed_criterion I>2\s(I)
_cod_data_source_file ns1000.cif
_cod_data_source_block ns1000a
_cod_depositor_comments
;
The following automatic conversions were performed:

'_refine_ls_weighting_scheme' value ' 1/[\s^2^(F~o~)+0.1P^2^] P =
[(F~o~^2^+2F~c~^2^)/3]' was changed to 'calc'. New tag
'_refine_ls_weighting_details' was created. The value of the new tag
was set to 'w = 1/[\s^2^(F~o~)+0.1P^2^] P = [(F~o~^2^+2F~c~^2^)/3]'.

Automatic conversion script
Id: cif_fix_values 3143 2015-03-26 13:38:13Z robertas 
;
_cod_original_cell_volume 1342.7(4)
_cod_original_sg_symbol_H-M 'P 21/c'
_cod_database_code 2004048

loop_
_symmetry_equiv_pos_as_xyz
x,y,z
x,1/2-y,1/2+z
-x,-y,-z
-x,1/2+y,1/2-z

loop_
_atom_site_label
_atom_site_fract_x
_atom_site_fract_y
_atom_site_fract_z
_atom_site_U_iso_or_equiv
Co .3006(1) .2294(1) .0991(1) 0.023(1)
O(1) .4107(1) .2541(2) -.0145(1) 0.030(1)
O(2) .5991(2) .2895(2) -.0116(2) 0.043(1)
O(3) .0147(2) .1751(2) -.1372(2) 0.050(1)
O(4) .1918(1) .1521(1) -.0291(2) 0.031(1)
O(5) .3572(1) .0794(1) .1740(2) 0.029(1)
O(6) .2117(1) .1793(2) .2254(2) 0.030(1)
O(7) .2606(2) .0032(2) .3257(2) 0.043(1)
N(1) .4050(2) .3241(2) .2176(2) 0.029(1)
N(2) .2177(2) .3743(2) .0462(2) 0.029(1)
N(3) -.0476(2) .0964(2) .1587(3) 0.043(1)
N(4) -.1532(2) .2713(2) .1433(3) 0.049(1)
N(5) -.2259(2) .1048(2) .0318(3) 0.048(1)
C(1) .5134(2) .2826(2) .0427(2) 0.030(1)
C(2) .5234(2) .3055(3) .1851(2) 0.035(1)
C(3) .3672(2) .4530(2) .2046(3) 0.040(1)
C(4) .2373(2) .4558(2) .1581(2) 0.037(1)
C(5) .0972(2) .3382(2) -.0033(3) 0.037(1)
C(6) .0987(2) .2133(2) -.0634(2) 0.036(1)
C(7) .2761(2) .0807(2) .2462(2) 0.030(1)
C(8) -.1434(2) .1569(2) .1113(2) 0.034(1)
H(1) .0110(25) .1332(28) .1990(27) .44(3)
H(2) -.0417(26) .0345(29) .1418(30) .44(3)
H(3) -.1091(25) .2978(27) .2075(29) .44(3)
H(4) -.2187(26) .3044(27) .1196(29) .44(3)
H(5) -.2814(26) .1391(29) .0042(28) .44(3)
H(6) -.2252(25) .0351(28) .0138(29) .44(3)
H(7) .5603(2) .2370(3) .2324(2) .43(3)
H(8) .5709(2) .3765(3) .2084(2) .43(3)
H(9) .4080(2) .4941(2) .1438(3) .43(3)
H(10) .3850(2) .4937(2) .2866(3) .43(3)
H(11) .1950(2) .4277(2) .2246(2) .43(3)
H(12) .2119(2) .5371(2) .1337(2) .43(3)
H(13) .0621(2) .3960(2) -.0669(3) .43(3)
H(14) .0516(2) .3365(2) .0660(3) .43(3)
H(15) .4027(2) .2957(2) .3071(2) .44(3)
H(16) .2526(2) .4116(2) -.0252(2) .44(3)

loop_
_geom_angle_atom_site_label_1
_geom_angle_atom_site_label_2
_geom_angle_atom_site_label_3
_geom_angle
_geom_angle_publ_flag
O(1) Co N(1) 85.04(7) yes
N(2) Co O(4) 85.40(8) yes
O(5) Co O(6) 69.24(7) yes
N(1) Co N(2) 88.32(8) yes
N(1) Co O(5) 93.62(8) yes
Co O(6) C(7) 89.99(13) yes
O(6) Co O(4) 89.67(7) no
O(6) Co O(1) 168.45(7) no
O(4) Co O(1) 93.07(7) no
O(6) Co N(2) 98.33(8) no
O(1) Co N(2) 93.08(8) no
O(4) Co O(5) 92.98(7) no
O(1) Co O(5) 99.40(7) no
N(2) Co O(5) 167.49(7) no
O(6) Co N(1) 93.44(8) no
O(4) Co N(1) 173.35(8) no
C(1) O(1) Co 113.82(14) no
C(6) O(4) Co 113.7(2) no
C(7) O(5) Co 89.92(13) no
C(2) N(1) C(3) 112.4(2) no
C(2) N(1) Co 106.78(14) no
C(3) N(1) Co 108.4(2) no
C(2) N(1) H(15) 109.72(12) no
C(3) N(1) H(15) 109.72(13) no
Co N(1) H(15) 109.72(6) no
C(5) N(2) C(4) 118.0(2) no
C(5) N(2) Co 106.6(2) no
C(4) N(2) Co 105.7(2) no
C(5) N(2) H(16) 108.74(13) no
C(4) N(2) H(16) 108.74(13) no
Co N(2) H(16) 108.74(6) no
C(8) N(3) H(1) 120(2) no
C(8) N(3) H(2) 120(3) no
H(1) N(3) H(2) 119(3) no
C(8) N(4) H(3) 119(2) no
C(8) N(4) H(4) 117(2) no
H(3) N(4) H(4) 120(3) no
C(8) N(5) H(5) 121(3) no
C(8) N(5) H(6) 123(2) no
H(5) N(5) H(6) 115(3) no
O(2) C(1) O(1) 123.8(2) no
O(2) C(1) C(2) 120.9(2) no
O(1) C(1) C(2) 115.4(2) no
N(1) C(2) C(1) 108.9(2) no
N(1) C(2) H(7) 109.91(13) no
C(1) C(2) H(7) 109.91(14) no
N(1) C(2) H(8) 109.91(13) no
C(1) C(2) H(8) 109.91(13) no
H(7) C(2) H(8) 108.3 no
N(1) C(3) C(4) 108.3(2) no
N(1) C(3) H(9) 110.04(13) no
N(1) C(3) H(10) 110.04(13) no
C(4) C(3) H(10) 110.04(13) no
H(9) C(3) H(10) 108.4 no
N(2) C(4) C(3) 105.6(2) no
N(2) C(4) H(11) 110.63(13) no
C(3) C(4) H(11) 110.63(14) no
N(2) C(4) H(12) 110.63(13) no
C(3) C(4) H(12) 110.63(14) no
H(11) C(4) H(12) 108.8 no
N(2) C(5) C(6) 108.8(2) no
N(2) C(5) H(13) 109.93(13) no
C(6) C(5) H(13) 109.93(13) no
N(2) C(5) H(14) 109.93(13) no
C(6) C(5) H(14) 109.93(14) no
H(13) C(5) H(14) 108.3 no
O(3) C(6) O(4) 123.5(3) no
O(3) C(6) C(5) 121.2(2) no
O(4) C(6) C(5) 115.2(2) no
O(7) C(7) O(5) 126.0(2) no
O(7) C(7) O(6) 123.2(2) no
O(5) C(7) O(6) 110.8(2) no
N(5) C(8) N(4) 120.2(3) no
N(5) C(8) N(3) 120.5(2) no
N(4) C(8) N(3) 119.2(3) no

loop_
_geom_bond_atom_site_label_1
_geom_bond_atom_site_label_2
_geom_bond_distance
_geom_bond_publ_flag
Co O(1) 1.907(2) yes
Co N(1) 1.914(2) yes
Co O(5) 1.910(2) yes
Co O(4) 1.905(2) yes
Co N(2) 1.909(2) yes
Co O(6) 1.895(2) yes
O(1) C(1) 1.290(3) no
O(2) C(1) 1.228(3) no
O(3) C(6) 1.225(3) no
O(4) C(6) 1.280(3) no
O(5) C(7) 1.303(3) no
O(6) C(7) 1.322(3) no
O(7) C(7) 1.234(3) no
N(1) C(2) 1.486(3) no
N(1) C(3) 1.492(3) no
N(1) H(15) 1.00 no
N(2) C(5) 1.471(3) no
N(2) C(4) 1.476(3) no
N(2) H(16) 1.00 no
N(3) C(8) 1.329(3) no
N(3) H(1) 0.85(3) no
N(3) H(2) 0.71(3) no
N(4) C(8) 1.320(3) no
N(4) H(3) 0.84(3) no
N(4) H(4) 0.85(3) no
N(5) C(8) 1.306(3) no
N(5) H(5) 0.77(3) no
N(5) H(6) 0.79(3) no
C(1) C(2) 1.511(3) no
C(2) H(7) 0.97 no
C(2) H(8) 0.97 no
C(3) C(4) 1.514(3) no
C(3) H(9) 0.97 no
C(3) H(10) 0.97 no
C(4) H(11) 0.97 no
C(4) H(12) 0.97 no
C(5) C(6) 1.523(4) no
C(5) H(13) 0.97 no
C(5) H(14) 0.97 no
